data_4506677
loop_
_publ_author_name
'Cai, Song-Liang'
'Zheng, Sheng-Run'
'Wen, Zhen-Zhen'
'Fan, Jun'
'Wang, Ning'
'Zhang, Wei-Guang'

_publ_section_title
;
 Two Types of New Three-Dimensional d--f Heterometallic Coordination
 Polymers Based on 2-(Pyridin-3-yl)-1H-Imidazole-4,5-Dicarboxylate and
 Oxalate Ligands: Syntheses, Structures, Luminescence, and Magnetic
 Properties
;
_journal_issue 9
_journal_name_full 'Crystal Growth &amp; Design'
_journal_page_first 4441
_journal_paper_doi 10.1021/cg300613t
_journal_volume 12
_journal_year 2012
_chemical_formula_moiety 'C24 H18 Fe N6 O20 Eu2, 4(H2 O)'
_chemical_formula_sum 'C24 H26 Eu2 Fe N6 O24'
_chemical_formula_weight 1142.28
_chemical_name_systematic
; 
 ? 
;
_space_group_IT_number 2
_symmetry_cell_setting triclinic
_symmetry_space_group_name_Hall '-P 1'
_symmetry_space_group_name_H-M 'P -1'
_atom_sites_solution_hydrogens geom
_atom_sites_solution_primary direct
_atom_sites_solution_secondary difmap
_audit_creation_method SHELXL-97
_cell_angle_alpha 91.875(2)
_cell_angle_beta 110.438(2)
_cell_angle_gamma 103.068(2)
_cell_formula_units_Z 2
_cell_length_a 10.5283(16)
_cell_length_b 12.771(2)
_cell_length_c 14.211(2)
_cell_measurement_reflns_used 3383
_cell_measurement_temperature 298(2)
_cell_measurement_theta_max 27.56
_cell_measurement_theta_min 2.34
_cell_volume 1731.0(5)
_computing_cell_refinement 'Bruker SAINT'
_computing_data_collection 'Bruker APEX2'
_computing_data_reduction 'Bruker SAINT'
_computing_molecular_graphics 'Bruker SHELXTL'
_computing_publication_material 'Bruker SHELXTL'
_computing_structure_refinement 'SHELXL-97 (Sheldrick, 2008)'
_computing_structure_solution 'SHELXS-97 (Sheldrick, 2008)'
_diffrn_ambient_temperature 298(2)
_diffrn_measured_fraction_theta_full 0.929
_diffrn_measured_fraction_theta_max 0.929
_diffrn_radiation_monochromator graphite
_diffrn_radiation_source 'fine-focus sealed tube'
_diffrn_radiation_type MoK\a
_diffrn_radiation_wavelength 0.71073
_diffrn_reflns_av_R_equivalents 0.0246
_diffrn_reflns_av_sigmaI/netI 0.0655
_diffrn_reflns_limit_h_max 10
_diffrn_reflns_limit_h_min -12
_diffrn_reflns_limit_k_max 14
_diffrn_reflns_limit_k_min -15
_diffrn_reflns_limit_l_max 16
_diffrn_reflns_limit_l_min -16
_diffrn_reflns_number 7218
_diffrn_reflns_theta_full 24.75
_diffrn_reflns_theta_max 24.75
_diffrn_reflns_theta_min 1.54
_exptl_absorpt_coefficient_mu 4.099
_exptl_absorpt_correction_T_max 0.5097
_exptl_absorpt_correction_T_min 0.4524
_exptl_absorpt_correction_type multi-scan
_exptl_absorpt_process_details 'SADABS (Sheldrick, 1996)'
_exptl_crystal_colour yellow
_exptl_crystal_density_diffrn 2.192
_exptl_crystal_density_method 'not measured'
_exptl_crystal_description block
_exptl_crystal_F_000 1112
_exptl_crystal_size_max 0.23
_exptl_crystal_size_mid 0.20
_exptl_crystal_size_min 0.19
_refine_diff_density_max 7.446
_refine_diff_density_min -8.438
_refine_diff_density_rms 0.639
_refine_ls_extinction_method none
_refine_ls_goodness_of_fit_ref 1.084
_refine_ls_hydrogen_treatment constr
_refine_ls_matrix_type full
_refine_ls_number_parameters 514
_refine_ls_number_reflns 5501
_refine_ls_number_restraints 30
_refine_ls_restrained_S_all 1.081
_refine_ls_R_factor_all 0.2360
_refine_ls_R_factor_gt 0.1722
_refine_ls_shift/su_max 0.009
_refine_ls_shift/su_mean 0.001
_refine_ls_structure_factor_coef Fsqd
_refine_ls_weighting_details 'calc w=1/[\s^2^(Fo^2^)+(0.0200P)^2^+400.0000P] where P=(Fo^2^+2Fc^2^)/3'
_refine_ls_weighting_scheme calc
_refine_ls_wR_factor_gt 0.3379
_refine_ls_wR_factor_ref 0.3777
_reflns_number_gt 3654
_reflns_number_total 5501
_reflns_threshold_expression >2sigma(I)
_cod_data_source_file cg300613t_si_001.cif
_cod_data_source_block Eu-Fe
_cod_depositor_comments
;
The following automatic conversions were performed:

'_symmetry_cell_setting' value 'Triclinic' changed to 'triclinic'
according to /home/saulius/struct/CIF-dictionaries/cif_core.dic
dictionary named 'cif_core.dic' version 2.4.2 from 2011-04-26.

Automatic conversion script
Id: cif_fix_values 1891 2012-01-12 08:04:46Z andrius 
;
_cod_original_sg_symbol_Hall '-P 1 '
_cod_original_sg_symbol_H-M P-1
_cod_database_code 4506677

loop_
_symmetry_equiv_pos_as_xyz
'x, y, z'
'-x, -y, -z'

loop_
_atom_site_label
_atom_site_type_symbol
_atom_site_fract_x
_atom_site_fract_y
_atom_site_fract_z
_atom_site_U_iso_or_equiv
_atom_site_adp_type
_atom_site_occupancy
_atom_site_symmetry_multiplicity
_atom_site_calc_flag
_atom_site_refinement_flags
Eu1 Eu 0.04284(5) 0.75177(4) 0.03176(4) 0.03869(15) Uani 1 1 d .
Eu2 Eu 0.41221(5) 0.74924(4) -0.02405(4) 0.03939(16) Uani 1 1 d .
Fe1 Fe 0.21670(16) 0.72414(13) 0.50315(10) 0.0469(5) Uani 1 1 d .
C13 C 0.3762(8) 0.6981(7) 0.2687(6) 0.0292(18) Uani 1 1 d U
C14 C 0.3718(11) 0.7039(8) 0.1674(8) 0.053(3) Uani 1 1 d .
C12 C 0.2988(10) 0.7239(8) 0.3247(7) 0.041(3) Uani 1 1 d .
C11 C 0.1808(10) 0.7729(7) 0.2956(7) 0.040(3) Uani 1 1 d .
C15 C 0.4706(9) 0.6696(9) 0.4238(8) 0.043(3) Uani 1 1 d .
C16 C 0.5741(9) 0.6418(8) 0.5185(8) 0.043(3) Uani 1 1 d .
N4 N 0.3612(9) 0.7052(8) 0.4223(6) 0.052(3) Uani 1 1 d .
N5 N 0.4830(8) 0.6654(7) 0.3363(6) 0.046(3) Uani 1 1 d .
H5 H 0.5481 0.6451 0.3231 0.055 Uiso 1 1 calc R
O6 O 0.1233(7) 0.7957(6) 0.2072(5) 0.047(2) Uani 1 1 d .
O8 O 0.4820(6) 0.6961(6) 0.1481(5) 0.046(2) Uani 1 1 d .
O7 O 0.2771(9) 0.7267(5) 0.0956(5) 0.062(3) Uani 1 1 d .
O5 O 0.1389(7) 0.7891(6) 0.3661(5) 0.051(2) Uani 1 1 d .
O1 O 0.2837(7) 0.6594(6) 0.6411(5) 0.050(2) Uani 1 1 d .
N1 N 0.0836(9) 0.7621(7) 0.5833(6) 0.048(3) Uani 1 1 d .
O3 O 0.1814(9) 0.7816(6) 0.9136(5) 0.057(3) Uani 1 1 d .
O16 O 0.5503(7) 1.0811(5) -0.0797(5) 0.042(2) Uani 1 1 d .
O4 O -0.0256(6) 0.8139(6) 0.8601(5) 0.048(2) Uani 1 1 d .
O14 O -0.0001(8) 0.4076(6) 0.0834(5) 0.052(3) Uani 1 1 d .
N6 N 0.7720(8) 0.5635(7) 0.5917(6) 0.046(3) Uani 1 1 d .
C18 C 0.6757(12) 0.6451(10) 0.6930(10) 0.064(4) Uani 1 1 d .
H18 H 0.6802 0.6635 0.7582 0.077 Uiso 1 1 calc R
C19 C 0.7651(11) 0.5906(8) 0.6829(8) 0.050(4) Uani 1 1 d .
H19 H 0.8253 0.5703 0.7404 0.060 Uiso 1 1 calc R
C20 C 0.6751(10) 0.5906(9) 0.5129(8) 0.051(4) Uani 1 1 d .
H20 H 0.6755 0.5736 0.4489 0.062 Uiso 1 1 calc R
C17 C 0.5780(11) 0.6756(9) 0.6148(8) 0.047(2) Uani 1 1 d U
H17 H 0.5189 0.7156 0.6243 0.057 Uiso 1 1 calc R
C6 C -0.1104(12) 0.8461(10) 0.4804(8) 0.058(4) Uani 1 1 d .
C7 C -0.1331(11) 0.7880(10) 0.3853(8) 0.053(4) Uani 1 1 d .
H7 H -0.0950 0.7298 0.3811 0.064 Uiso 1 1 calc R
N2 N -0.0252(8) 0.8336(7) 0.6647(6) 0.046(3) Uani 1 1 d .
H2 H -0.0850 0.8635 0.6757 0.055 Uiso 1 1 calc R
C2 C 0.1430(9) 0.7540(9) 0.6836(7) 0.039(3) Uani 1 1 d .
C3 C 0.0771(8) 0.7958(8) 0.7372(7) 0.035(3) Uani 1 1 d .
C5 C -0.0139(11) 0.8153(8) 0.5762(7) 0.044(3) Uani 1 1 d .
O2 O 0.3191(7) 0.6871(6) 0.8050(6) 0.055(3) Uani 1 1 d .
C1 C 0.2578(11) 0.6975(8) 0.7149(8) 0.048(3) Uani 1 1 d .
C8 C -0.2165(13) 0.8249(10) 0.2996(9) 0.068(5) Uani 1 1 d .
H8 H -0.2395 0.7894 0.2354 0.082 Uiso 1 1 calc R
N3 N -0.2414(11) 0.9652(9) 0.3991(8) 0.069(4) Uani 1 1 d .
C9 C -0.2634(14) 0.9130(10) 0.3112(9) 0.069(5) Uani 1 1 d .
H9 H -0.3147 0.9384 0.2531 0.083 Uiso 1 1 calc R
C10 C -0.1661(13) 0.9327(10) 0.4803(8) 0.064(4) Uani 1 1 d .
H10 H -0.1489 0.9706 0.5423 0.077 Uiso 1 1 calc R
O13 O 0.0331(8) 0.5857(5) 0.1096(5) 0.046(2) Uani 1 1 d .
O15 O 0.4453(7) 0.9091(5) -0.1099(5) 0.045(2) Uani 1 1 d .
C4 C 0.0817(11) 0.8030(7) 0.8404(7) 0.043(3) Uani 1 1 d .
O9 O -0.1197(6) 0.8611(6) 0.0379(5) 0.046(2) Uani 1 1 d .
O11 O -0.2003(7) 0.6545(6) -0.0201(5) 0.051(2) Uani 1 1 d .
C21 C -0.2426(10) 0.8119(8) 0.0277(8) 0.0429(15) Uani 1 1 d U
C22 C -0.2931(10) 0.6955(9) -0.0133(8) 0.0446(16) Uani 1 1 d U
C24 C 0.5025(9) 0.9995(7) -0.0551(7) 0.036(3) Uani 1 1 d .
O10 O -0.3369(7) 0.8527(6) 0.0356(5) 0.047(2) Uani 1 1 d .
O12 O -0.4228(7) 0.6503(6) -0.0357(6) 0.061(3) Uani 1 1 d .
C23 C 0.0129(11) 0.4986(8) 0.0562(8) 0.046(4) Uani 1 1 d .
O2W O 0.0776(7) 0.5650(6) 0.4419(5) 0.050(2) Uani 1 1 d .
H2WA H 0.1063 0.5088 0.4379 0.075 Uiso 1 1 d R
H2WB H 0.0042 0.5598 0.3899 0.075 Uiso 1 1 d R
O1W O 0.3530(8) 0.8747(7) 0.5727(6) 0.065(3) Uani 1 1 d .
H1WA H 0.4319 0.9052 0.5712 0.097 Uiso 1 1 d R
H1WB H 0.3271 0.9214 0.6023 0.097 Uiso 1 1 d R
O3W O 0.1686(7) 0.9435(6) 0.0605(5) 0.048(2) Uani 1 1 d .
H3WA H 0.2263 0.9650 0.1213 0.072 Uiso 1 1 d R
H3WB H 0.1595 0.9990 0.0306 0.072 Uiso 1 1 d R
O4W O 0.3086(9) 0.5547(7) -0.0426(6) 0.067(3) Uani 1 1 d .
H4WA H 0.2615 0.5127 -0.0153 0.101 Uiso 1 1 d R
H4WB H 0.3139 0.5176 -0.0920 0.101 Uiso 1 1 d R
O5W O 0.6149(10) 0.5263(8) 0.2581(7) 0.085(4) Uani 1 1 d .
H5WA H 0.5311 0.5303 0.2307 0.127 Uiso 1 1 d R
H5WB H 0.6151 0.4743 0.2944 0.127 Uiso 1 1 d R
O6W O 0.8925(10) 0.5614(10) 0.2460(7) 0.097(5) Uani 1 1 d .
H6WA H 0.9375 0.5683 0.2060 0.146 Uiso 1 1 d R
H6WB H 0.8476 0.6095 0.2382 0.146 Uiso 1 1 d R
O7W O 0.8464(10) 0.9736(7) 0.7362(7) 0.086(4) Uani 1 1 d .
H7WA H 0.8720 1.0419 0.7437 0.129 Uiso 1 1 d R
H7WB H 0.8971 0.9514 0.7892 0.129 Uiso 1 1 d R
O8W O 0.5803(12) 0.8855(12) 0.7541(9) 0.132(6) Uani 1 1 d .
H8WA H 0.5220 0.8833 0.7837 0.197 Uiso 1 1 d R
H8WB H 0.5378 0.8514 0.6957 0.197 Uiso 1 1 d R

loop_
_atom_site_aniso_label
_atom_site_aniso_U_11
_atom_site_aniso_U_22
_atom_site_aniso_U_33
_atom_site_aniso_U_23
_atom_site_aniso_U_13
_atom_site_aniso_U_12
Eu1 0.0374(2) 0.0378(2) 0.0358(2) 0.00020(19) 0.01095(17) 0.00423(19)
Eu2 0.0378(2) 0.0399(2) 0.0356(2) 0.00045(19) 0.01158(17) 0.0039(2)
Fe1 0.0527(7) 0.0604(8) 0.0272(6) 0.0033(6) 0.0127(5) 0.0175(6)
C13 0.025(3) 0.034(3) 0.025(3) 0.003(2) 0.0017(19) 0.014(2)
C14 0.073(5) 0.018(4) 0.067(5) -0.008(4) 0.048(4) -0.025(4)
C12 0.036(5) 0.029(5) 0.035(5) -0.006(4) -0.009(4) -0.003(4)
C11 0.048(5) 0.029(4) 0.043(5) 0.010(4) 0.011(4) 0.021(3)
C15 0.016(4) 0.059(6) 0.045(5) -0.010(5) 0.001(3) 0.008(4)
C16 0.020(4) 0.034(5) 0.070(6) 0.010(4) 0.010(4) 0.008(3)
N4 0.045(4) 0.065(5) 0.038(4) 0.007(4) 0.006(3) 0.012(4)
N5 0.033(4) 0.049(5) 0.052(5) -0.001(4) 0.013(3) 0.009(3)
O6 0.059(3) 0.050(3) 0.042(3) 0.014(3) 0.025(2) 0.026(3)
O8 0.032(3) 0.061(4) 0.052(3) 0.014(3) 0.021(2) 0.018(3)
O7 0.112(5) 0.028(3) 0.037(4) -0.007(3) 0.014(4) 0.023(3)
O5 0.053(3) 0.089(5) 0.022(3) 0.013(3) 0.014(2) 0.035(3)
O1 0.056(3) 0.068(4) 0.027(3) -0.006(3) 0.016(2) 0.019(3)
N1 0.048(4) 0.049(5) 0.041(4) 0.004(4) 0.016(3) -0.001(4)
O3 0.100(5) 0.037(3) 0.041(3) 0.006(3) 0.033(3) 0.018(3)
O16 0.045(3) 0.029(3) 0.051(3) 0.010(3) 0.019(3) 0.006(3)
O4 0.037(3) 0.073(5) 0.041(3) 0.011(3) 0.024(2) 0.007(3)
O14 0.056(4) 0.046(4) 0.047(4) -0.003(3) 0.019(3) 0.003(3)
N6 0.020(3) 0.060(5) 0.048(4) 0.012(4) 0.003(3) 0.007(4)
C18 0.054(6) 0.076(7) 0.059(6) 0.031(5) 0.009(5) 0.024(5)
C19 0.054(6) 0.042(5) 0.041(5) 0.008(4) -0.007(4) 0.023(4)
C20 0.030(4) 0.071(6) 0.045(6) -0.002(5) -0.003(4) 0.024(4)
C17 0.043(3) 0.051(3) 0.047(3) 0.008(3) 0.010(2) 0.018(2)
C6 0.056(6) 0.063(7) 0.040(5) 0.013(5) 0.008(5) 0.002(6)
C7 0.033(5) 0.072(7) 0.038(5) -0.012(5) -0.005(4) 0.012(5)
N2 0.042(3) 0.042(5) 0.053(4) -0.002(4) 0.031(3) -0.008(3)
C2 0.032(4) 0.061(6) 0.024(4) 0.009(4) 0.007(3) 0.016(4)
C3 0.011(3) 0.058(5) 0.035(4) -0.001(4) 0.002(3) 0.017(3)
C5 0.051(5) 0.049(5) 0.032(4) 0.014(4) 0.017(4) 0.011(4)
O2 0.045(3) 0.076(4) 0.049(4) 0.008(3) 0.011(3) 0.033(3)
C1 0.059(5) 0.034(5) 0.044(5) -0.006(4) 0.011(4) 0.013(4)
C8 0.063(7) 0.068(7) 0.060(6) 0.026(5) 0.017(5) -0.005(6)
N3 0.064(6) 0.068(6) 0.059(6) 0.004(5) -0.001(5) 0.023(5)
C9 0.085(8) 0.062(7) 0.044(6) 0.004(6) -0.001(6) 0.027(6)
C10 0.106(7) 0.063(6) 0.036(5) 0.007(5) 0.027(5) 0.042(5)
O13 0.063(4) 0.027(3) 0.039(3) -0.002(3) 0.015(3) 0.000(3)
O15 0.062(4) 0.030(3) 0.033(3) 0.007(3) 0.014(3) -0.004(3)
C4 0.072(5) 0.021(4) 0.043(4) 0.013(3) 0.033(4) 0.002(4)
O9 0.028(3) 0.051(4) 0.048(4) 0.000(3) 0.010(3) -0.002(3)
O11 0.048(3) 0.054(4) 0.047(3) -0.007(3) 0.023(3) -0.002(3)
C21 0.034(2) 0.046(2) 0.044(2) 0.012(2) 0.0113(18) 0.0059(19)
C22 0.035(2) 0.047(2) 0.045(2) 0.011(2) 0.0110(18) 0.0046(19)
C24 0.024(4) 0.026(4) 0.057(5) 0.023(3) 0.011(3) 0.009(3)
O10 0.045(3) 0.070(4) 0.025(3) 0.019(3) 0.009(2) 0.019(3)
O12 0.028(3) 0.053(4) 0.100(5) -0.017(4) 0.031(3) -0.002(3)
C23 0.042(5) 0.034(5) 0.045(5) 0.011(4) 0.003(4) -0.005(4)
O2W 0.056(4) 0.059(4) 0.031(3) 0.004(3) 0.008(3) 0.018(3)
O1W 0.050(4) 0.072(5) 0.060(4) -0.010(4) 0.014(3) 0.008(4)
O3W 0.043(4) 0.049(4) 0.040(4) 0.006(3) 0.001(3) 0.012(3)
O4W 0.079(5) 0.058(5) 0.061(4) 0.000(4) 0.035(3) -0.004(4)
O5W 0.088(5) 0.091(6) 0.090(6) 0.027(5) 0.038(4) 0.041(4)
O6W 0.082(6) 0.121(9) 0.073(6) -0.002(6) 0.032(4) -0.007(6)
O7W 0.118(6) 0.057(4) 0.093(6) 0.001(4) 0.038(5) 0.046(4)
O8W 0.086(6) 0.206(13) 0.098(8) -0.014(8) 0.034(5) 0.033(8)

loop_
_atom_type_symbol
_atom_type_description
_atom_type_scat_dispersion_real
_atom_type_scat_dispersion_imag
_atom_type_scat_source
C C 0.0033 0.0016 'International Tables Vol C Tables 4.2.6.8 and 6.1.1.4'
H H 0.0000 0.0000 'International Tables Vol C Tables 4.2.6.8 and 6.1.1.4'
N N 0.0061 0.0033 'International Tables Vol C Tables 4.2.6.8 and 6.1.1.4'
O O 0.0106 0.0060 'International Tables Vol C Tables 4.2.6.8 and 6.1.1.4'
Fe Fe 0.3463 0.8444 'International Tables Vol C Tables 4.2.6.8 and 6.1.1.4'
Eu Eu -0.1578 3.6682 'International Tables Vol C Tables 4.2.6.8 and 6.1.1.4'

loop_
_geom_angle_atom_site_label_1
_geom_angle_atom_site_label_2
_geom_angle_atom_site_label_3
_geom_angle
_geom_angle_site_symmetry_1
_geom_angle_site_symmetry_3
O6 Eu1 O11 106.2(3) . .
O6 Eu1 O7 74.5(3) . .
O11 Eu1 O7 142.2(3) . .
O6 Eu1 O13 71.3(2) . .
O11 Eu1 O13 72.3(2) . .
O7 Eu1 O13 72.5(3) . .
O6 Eu1 O14 136.1(3) . 2_565
O11 Eu1 O14 71.2(3) . 2_565
O7 Eu1 O14 82.6(2) . 2_565
O13 Eu1 O14 66.3(2) . 2_565
O6 Eu1 O3W 75.9(2) . .
O11 Eu1 O3W 134.7(3) . .
O7 Eu1 O3W 82.8(2) . .
O13 Eu1 O3W 143.0(2) . .
O14 Eu1 O3W 137.9(3) 2_565 .
O6 Eu1 O9 81.5(2) . .
O11 Eu1 O9 64.2(2) . .
O7 Eu1 O9 148.5(2) . .
O13 Eu1 O9 118.6(3) . .
O14 Eu1 O9 128.8(2) 2_565 .
O3W Eu1 O9 71.7(2) . .
O6 Eu1 O4 148.3(3) . 1_554
O11 Eu1 O4 85.6(2) . 1_554
O7 Eu1 O4 114.0(3) . 1_554
O13 Eu1 O4 140.0(2) . 1_554
O14 Eu1 O4 75.3(3) 2_565 1_554
O3W Eu1 O4 75.2(2) . 1_554
O9 Eu1 O4 77.5(3) . 1_554
O6 Eu1 O3 128.9(2) . 1_554
O11 Eu1 O3 124.7(2) . 1_554
O7 Eu1 O3 63.1(3) . 1_554
O13 Eu1 O3 117.4(3) . 1_554
O14 Eu1 O3 66.3(2) 2_565 1_554
O3W Eu1 O3 71.9(2) . 1_554
O9 Eu1 O3 122.5(3) . 1_554
O4 Eu1 O3 51.0(2) 1_554 1_554
O6 Eu1 C4 146.9(2) . 1_554
O11 Eu1 C4 104.4(3) . 1_554
O7 Eu1 C4 88.7(3) . 1_554
O13 Eu1 C4 130.9(3) . 1_554
O14 Eu1 C4 66.6(3) 2_565 1_554
O3W Eu1 C4 73.9(2) . 1_554
O9 Eu1 C4 101.2(3) . 1_554
O4 Eu1 C4 25.6(3) 1_554 1_554
O3 Eu1 C4 25.6(3) 1_554 1_554
O6 Eu1 C23 91.0(3) . .
O11 Eu1 C23 69.1(3) . .
O7 Eu1 C23 73.1(3) . .
O13 Eu1 C23 20.1(3) . .
O14 Eu1 C23 46.2(3) 2_565 .
O3W Eu1 C23 155.0(2) . .
O9 Eu1 C23 128.0(3) . .
O4 Eu1 C23 120.6(3) 1_554 .
O3 Eu1 C23 102.0(3) 1_554 .
C4 Eu1 C23 111.5(3) 1_554 .
O6 Eu1 C23 118.0(3) . 2_565
O11 Eu1 C23 67.6(3) . 2_565
O7 Eu1 C23 78.7(2) . 2_565
O13 Eu1 C23 47.4(3) . 2_565
O14 Eu1 C23 18.9(3) 2_565 2_565
O3W Eu1 C23 152.3(3) . 2_565
O9 Eu1 C23 131.4(2) . 2_565
O4 Eu1 C23 93.7(3) 1_554 2_565
O3 Eu1 C23 81.3(3) 1_554 2_565
C4 Eu1 C23 85.1(3) 1_554 2_565
C23 Eu1 C23 27.3(4) . 2_565
O2 Eu2 O3 74.3(3) 1_554 1_554
O2 Eu2 O12 79.2(3) 1_554 1_655
O3 Eu2 O12 150.9(2) 1_554 1_655
O2 Eu2 O15 74.3(2) 1_554 .
O3 Eu2 O15 77.0(3) 1_554 .
O12 Eu2 O15 107.4(3) 1_655 .
O2 Eu2 O4W 72.3(3) 1_554 .
O3 Eu2 O4W 90.3(3) 1_554 .
O12 Eu2 O4W 69.9(3) 1_655 .
O15 Eu2 O4W 146.4(2) . .
O2 Eu2 O16 136.0(3) 1_554 2_675
O3 Eu2 O16 78.3(2) 1_554 2_675
O12 Eu2 O16 130.3(2) 1_655 2_675
O15 Eu2 O16 66.4(2) . 2_675
O4W Eu2 O16 141.8(3) . 2_675
O2 Eu2 O8 145.1(3) 1_554 .
O3 Eu2 O8 114.1(3) 1_554 .
O12 Eu2 O8 81.6(3) 1_655 .
O15 Eu2 O8 139.8(2) . .
O4W Eu2 O8 73.8(2) . .
O16 Eu2 O8 77.9(2) 2_675 .
O2 Eu2 O10 113.2(3) 1_554 1_655
O3 Eu2 O10 139.5(2) 1_554 1_655
O12 Eu2 O10 63.4(2) 1_655 1_655
O15 Eu2 O10 68.0(2) . 1_655
O4W Eu2 O10 130.2(3) . 1_655
O16 Eu2 O10 69.5(2) 2_675 1_655
O8 Eu2 O10 83.1(2) . 1_655
O2 Eu2 O7 125.5(2) 1_554 .
O3 Eu2 O7 63.3(3) 1_554 .
O12 Eu2 O7 127.2(3) 1_655 .
O15 Eu2 O7 123.3(3) . .
O4W Eu2 O7 75.1(3) . .
O16 Eu2 O7 67.1(2) 2_675 .
O8 Eu2 O7 50.8(2) . .
O10 Eu2 O7 121.3(2) 1_655 .
O2 Eu2 C14 141.5(3) 1_554 .
O3 Eu2 C14 88.2(3) 1_554 .
O12 Eu2 C14 105.6(3) 1_655 .
O15 Eu2 C14 135.5(3) . .
O4W Eu2 C14 73.8(3) . .
O16 Eu2 C14 69.6(3) 2_675 .
O8 Eu2 C14 25.9(3) . .
O10 Eu2 C14 102.5(2) 1_655 .
O7 Eu2 C14 24.9(3) . .
O2 Eu2 C24 121.6(3) 1_554 2_675
O3 Eu2 C24 81.5(2) 1_554 2_675
O12 Eu2 C24 123.6(2) 1_655 2_675
O15 Eu2 C24 48.5(2) . 2_675
O4W Eu2 C24 160.5(3) . 2_675
O16 Eu2 C24 18.9(3) 2_675 2_675
O8 Eu2 C24 93.3(2) . 2_675
O10 Eu2 C24 60.3(3) 1_655 2_675
O7 Eu2 C24 85.3(2) . 2_675
C14 Eu2 C24 88.2(3) . 2_675
O2 Eu2 C24 94.8(3) 1_554 .
O3 Eu2 C24 81.9(2) 1_554 .
O12 Eu2 C24 112.6(3) 1_655 .
O15 Eu2 C24 20.5(2) . .
O4W Eu2 C24 166.4(2) . .
O16 Eu2 C24 47.3(3) 2_675 .
O8 Eu2 C24 119.5(2) . .
O10 Eu2 C24 58.2(2) 1_655 .
O7 Eu2 C24 110.7(3) . .
C14 Eu2 C24 116.9(3) . .
C24 Eu2 C24 28.7(4) 2_675 .
O1W Fe1 O1 90.0(3) . .
O1W Fe1 O5 90.8(3) . .
O1 Fe1 O5 176.7(3) . .
O1W Fe1 O2W 175.9(3) . .
O1 Fe1 O2W 86.0(3) . .
O5 Fe1 O2W 93.1(3) . .
O1W Fe1 N1 86.0(3) . .
O1 Fe1 N1 75.3(3) . .
O5 Fe1 N1 101.6(3) . .
O2W Fe1 N1 91.9(3) . .
O1W Fe1 N4 88.4(4) . .
O1 Fe1 N4 107.6(3) . .
O5 Fe1 N4 75.6(3) . .
O2W Fe1 N4 93.8(3) . .
N1 Fe1 N4 173.7(3) . .
N5 C13 C12 104.9(8) . .
N5 C13 C14 118.6(10) . .
C12 C13 C14 136.4(9) . .
O7 C14 O8 114.9(10) . .
O7 C14 C13 126.2(11) . .
O8 C14 C13 118.5(8) . .
O7 C14 Eu2 59.5(7) . .
O8 C14 Eu2 55.6(5) . .
C13 C14 Eu2 169.1(6) . .
N4 C12 C13 108.3(9) . .
N4 C12 C11 121.4(11) . .
C13 C12 C11 130.0(9) . .
O5 C11 O6 122.6(10) . .
O5 C11 C12 113.7(9) . .
O6 C11 C12 123.7(11) . .
N5 C15 N4 112.5(9) . .
N5 C15 C16 123.6(10) . .
N4 C15 C16 123.8(10) . .
C20 C16 C17 118.2(9) . .
C20 C16 C15 121.0(11) . .
C17 C16 C15 120.6(10) . .
C15 N4 C12 105.5(10) . .
C15 N4 Fe1 146.7(8) . .
C12 N4 Fe1 106.8(8) . .
C15 N5 C13 108.8(9) . .
C11 O6 Eu1 149.9(7) . .
C14 O8 Eu2 98.5(6) . .
C14 O7 Eu1 147.3(9) . .
C14 O7 Eu2 95.6(8) . .
Eu1 O7 Eu2 117.1(3) . .
C11 O5 Fe1 120.0(7) . .
C1 O1 Fe1 117.9(7) . .
C5 N1 C2 105.2(9) . .
C5 N1 Fe1 142.0(8) . .
C2 N1 Fe1 109.9(7) . .
C4 O3 Eu2 148.8(8) . 1_556
C4 O3 Eu1 94.6(7) . 1_556
Eu2 O3 Eu1 116.5(3) 1_556 1_556
C24 O16 Eu2 118.4(7) . 2_675
C4 O4 Eu1 97.5(5) . 1_556
C23 O14 Eu1 121.5(7) . 2_565
C20 N6 C19 113.9(10) . .
C19 C18 C17 124.6(13) . .
C18 C19 N6 122.7(10) . .
N6 C20 C16 125.7(11) . .
C18 C17 C16 114.5(12) . .
C10 C6 C7 118.9(10) . .
C10 C6 C5 122.5(10) . .
C7 C6 C5 118.4(12) . .
C8 C7 C6 115.3(12) . .
C5 N2 C3 107.8(9) . .
N1 C2 C3 110.9(9) . .
N1 C2 C1 117.4(10) . .
C3 C2 C1 131.6(9) . .
C2 C3 N2 104.3(8) . .
C2 C3 C4 137.5(9) . .
N2 C3 C4 118.1(9) . .
N2 C5 N1 111.6(9) . .
N2 C5 C6 121.7(11) . .
N1 C5 C6 126.6(10) . .
C1 O2 Eu2 152.2(8) . 1_556
O2 C1 O1 124.2(11) . .
O2 C1 C2 121.9(11) . .
O1 C1 C2 114.0(9) . .
C9 C8 C7 119.1(12) . .
C10 N3 C9 118.1(13) . .
N3 C9 C8 124.5(12) . .
N3 C10 C6 123.9(12) . .
C23 O13 Eu1 118.5(7) . .
C24 O15 Eu2 117.2(6) . .
O3 C4 O4 116.2(9) . .
O3 C4 C3 122.1(11) . .
O4 C4 C3 120.8(8) . .
O3 C4 Eu1 59.9(6) . 1_556
O4 C4 Eu1 56.9(5) . 1_556
C3 C4 Eu1 163.3(6) . 1_556
C21 O9 Eu1 117.9(7) . .
C22 O11 Eu1 123.7(6) . .
O10 C21 O9 127.3(10) . .
O10 C21 C22 113.7(8) . .
O9 C21 C22 118.3(11) . .
O10 C21 Eu1 168.6(6) . .
C22 C21 Eu1 77.6(6) . .
O11 C22 O12 128.3(10) . .
O11 C22 C21 114.0(9) . .
O12 C22 C21 117.7(11) . .
O12 C22 Eu1 166.1(8) . .
C21 C22 Eu1 76.1(6) . .
O16 C24 O15 126.7(10) . .
O16 C24 C24 118.4(9) . 2_675
O15 C24 C24 114.7(9) . 2_675
O15 C24 Eu2 162.8(6) . 2_675
C24 C24 Eu2 76.8(6) 2_675 2_675
O16 C24 Eu2 164.3(8) . .
C24 C24 Eu2 74.5(6) 2_675 .
Eu2 C24 Eu2 151.3(4) 2_675 .
C21 O10 Eu2 122.5(6) . 1_455
C22 O12 Eu2 122.5(7) . 1_455
O14 C23 O13 126.3(10) . .
O14 C23 C23 114.9(11) . 2_565
O13 C23 C23 118.5(11) . 2_565
O14 C23 Eu1 167.5(8) . .
C23 C23 Eu1 77.2(8) 2_565 .
O13 C23 Eu1 165.8(8) . 2_565
C23 C23 Eu1 75.5(7) 2_565 2_565
Eu1 C23 Eu1 152.7(4) . 2_565

loop_
_geom_bond_atom_site_label_1
_geom_bond_atom_site_label_2
_geom_bond_distance
_geom_bond_site_symmetry_2
Eu1 O6 2.339(7) .
Eu1 O11 2.414(7) .
Eu1 O7 2.413(9) .
Eu1 O13 2.422(7) .
Eu1 O14 2.424(8) 2_565
Eu1 O3W 2.451(7) .
Eu1 O9 2.462(8) .
Eu1 O4 2.502(7) 1_554
Eu1 O3 2.568(9) 1_554
Eu1 C4 2.961(11) 1_554
Eu1 C23 3.219(10) .
Eu1 C23 3.242(10) 2_565
Eu2 O2 2.313(7) 1_554
Eu2 O3 2.415(9) 1_554
Eu2 O12 2.413(8) 1_655
Eu2 O15 2.432(7) .
Eu2 O4W 2.442(8) .
Eu2 O16 2.453(7) 2_675
Eu2 O8 2.462(7) .
Eu2 O10 2.495(6) 1_655
Eu2 O7 2.555(10) .
Eu2 C14 2.952(12) .
Eu2 C24 3.182(8) 2_675
Eu2 C24 3.214(9) .
Fe1 O1W 2.090(8) .
Fe1 O1 2.105(7) .
Fe1 O5 2.110(7) .
Fe1 O2W 2.163(7) .
Fe1 N1 2.209(11) .
Fe1 N4 2.250(11) .
C13 N5 1.359(12) .
C13 C12 1.401(16) .
C13 C14 1.430(15) .
C14 O7 1.250(12) .
C14 O8 1.306(15) .
C12 N4 1.366(13) .
C12 C11 1.455(15) .
C11 O5 1.257(14) .
C11 O6 1.265(11) .
C15 N5 1.296(15) .
C15 N4 1.324(15) .
C15 C16 1.520(14) .
C16 C20 1.391(16) .
C16 C17 1.404(17) .
O1 C1 1.279(15) .
N1 C5 1.332(16) .
N1 C2 1.360(12) .
O3 C4 1.282(12) .
O3 Eu2 2.415(9) 1_556
O3 Eu1 2.568(9) 1_556
O16 C24 1.171(11) .
O16 Eu2 2.453(7) 2_675
O4 C4 1.290(15) .
O4 Eu1 2.502(7) 1_556
O14 C23 1.231(13) .
O14 Eu1 2.424(8) 2_565
N6 C20 1.342(13) .
N6 C19 1.360(16) .
C18 C19 1.333(19) .
C18 C17 1.363(16) .
C6 C10 1.36(2) .
C6 C7 1.436(17) .
C6 C5 1.514(15) .
C7 C8 1.399(16) .
N2 C5 1.322(14) .
N2 C3 1.396(12) .
C2 C3 1.362(15) .
C2 C1 1.490(16) .
C3 C4 1.449(14) .
O2 C1 1.244(12) .
O2 Eu2 2.313(7) 1_556
C8 C9 1.35(2) .
N3 C10 1.295(15) .
N3 C9 1.315(17) .
O13 C23 1.259(13) .
O15 C24 1.265(10) .
C4 Eu1 2.961(11) 1_556
O9 C21 1.259(12) .
O11 C22 1.238(15) .
C21 O10 1.256(14) .
C21 C22 1.483(14) .
C22 O12 1.275(12) .
C24 C24 1.59(2) 2_675
C24 Eu2 3.182(8) 2_675
O10 Eu2 2.495(6) 1_455
O12 Eu2 2.413(8) 1_455
C23 C23 1.53(2) 2_565
C23 Eu1 3.242(10) 2_565
